data_7007040
loop_
_publ_author_name
'Kitadai, Kunihiko'
'Takahashi, Masashi'
'Takeda, Masuo'
'Bhargava, Suresh K.'
'Priv\'er, Steven H'
'Bennett, Martin A.'

_publ_section_title
;
 Synthesis, structures and reactions of cyclometallated gold complexes
 containing (2-diphenylarsino-n-methyl)phenyl (n = 5, 6).
;
_journal_issue 21
_journal_name_full 'Dalton transactions (Cambridge, England : 2003)'
_journal_page_first 2560
_journal_page_last 2571
_journal_paper_doi 10.1039/b516538e
_journal_year 2006
_chemical_formula_sum 'C19 H16 As I'
_chemical_formula_weight 446.14
_chemical_name_systematic
;
?
;
_space_group_IT_number 2
_symmetry_cell_setting triclinic
_symmetry_space_group_name_Hall '-P 1'
_symmetry_space_group_name_H-M 'P -1'
_atom_sites_solution_hydrogens geom
_atom_sites_solution_primary direct
_atom_sites_solution_secondary difmap
_audit_creation_method SHELXL-97
_cell_angle_alpha 112.6130(10)
_cell_angle_beta 111.2450(10)
_cell_angle_gamma 97.2830(10)
_cell_formula_units_Z 2
_cell_length_a 9.3408(6)
_cell_length_b 9.8564(6)
_cell_length_c 11.1989(7)
_cell_measurement_temperature 293(2)
_cell_volume 843.61(9)
_computing_cell_refinement 'Bruker SMART'
_computing_data_collection 'Bruker SMART'
_computing_data_reduction 'Bruker SAINT'
_computing_molecular_graphics 'Bruker SHELXTL'
_computing_publication_material 'Bruker SHELXTL'
_computing_structure_refinement 'SHELXL-97 (Sheldrick, 1997)'
_computing_structure_solution 'SHELXS-97 (Sheldrick, 1990)'
_diffrn_ambient_temperature 293(2)
_diffrn_measured_fraction_theta_full 0.986
_diffrn_measured_fraction_theta_max 0.986
_diffrn_measurement_device_type 'CCD area detector'
_diffrn_measurement_method 'phi and omega scans'
_diffrn_radiation_monochromator graphite
_diffrn_radiation_source 'fine-focus sealed tube'
_diffrn_radiation_type MoK\a
_diffrn_radiation_wavelength 0.71073
_diffrn_reflns_av_R_equivalents 0.0131
_diffrn_reflns_av_sigmaI/netI 0.0233
_diffrn_reflns_limit_h_max 12
_diffrn_reflns_limit_h_min -12
_diffrn_reflns_limit_k_max 9
_diffrn_reflns_limit_k_min -13
_diffrn_reflns_limit_l_max 14
_diffrn_reflns_limit_l_min -12
_diffrn_reflns_number 6289
_diffrn_reflns_theta_full 28.27
_diffrn_reflns_theta_max 28.27
_diffrn_reflns_theta_min 2.35
_exptl_absorpt_coefficient_mu 3.836
_exptl_absorpt_correction_type empirical
_exptl_absorpt_process_details 'SADABS Sheldrick 1996'
_exptl_crystal_colour colourless
_exptl_crystal_density_diffrn 1.756
_exptl_crystal_density_meas 0
_exptl_crystal_density_method 'not measured'
_exptl_crystal_description block
_exptl_crystal_F_000 432
_exptl_crystal_size_max 0.59
_exptl_crystal_size_mid 0.54
_exptl_crystal_size_min 0.27
_refine_diff_density_max 0.751
_refine_diff_density_min -1.086
_refine_diff_density_rms 0.094
_refine_ls_extinction_method none
_refine_ls_goodness_of_fit_ref 1.053
_refine_ls_hydrogen_treatment constr
_refine_ls_matrix_type full
_refine_ls_number_parameters 191
_refine_ls_number_reflns 4124
_refine_ls_number_restraints 0
_refine_ls_restrained_S_all 1.053
_refine_ls_R_factor_all 0.0316
_refine_ls_R_factor_gt 0.0284
_refine_ls_shift/su_max 0.002
_refine_ls_shift/su_mean 0.000
_refine_ls_structure_factor_coef Fsqd
_refine_ls_weighting_details 'calc w=1/[\s^2^(Fo^2^)+(0.0452P)^2^+0.2706P] where P=(Fo^2^+2Fc^2^)/3'
_refine_ls_weighting_scheme calc
_refine_ls_wR_factor_gt 0.0755
_refine_ls_wR_factor_ref 0.0775
_reflns_number_gt 3696
_reflns_number_total 4124
_reflns_threshold_expression >2sigma(I)
_cod_data_source_file b516538e.txt
_cod_data_source_block compound13
_cod_depositor_comments
;
The following automatic conversions were performed:
'_symmetry_cell_setting' value 'Triclinic' changed to 'triclinic'
according to '/home/saulius/struct/CIF-dictionaries/cif_core.dic'
dictionary named 'cif_core.dic' version 2.4.1 from 2010-06-29.

Automatic conversion script
Id: cif_fix_enum 1527 2010-12-29 10:47:43Z saulius 
;
_cod_original_cell_volume 843.60(9)
_cod_original_sg_symbol_H-M P-1
_cod_database_code 7007040

loop_
_symmetry_equiv_pos_as_xyz
'x, y, z'
'-x, -y, -z'

loop_
_atom_site_label
_atom_site_type_symbol
_atom_site_fract_x
_atom_site_fract_y
_atom_site_fract_z
_atom_site_U_iso_or_equiv
_atom_site_adp_type
_atom_site_occupancy
_atom_site_symmetry_multiplicity
_atom_site_calc_flag
_atom_site_refinement_flags
_atom_site_disorder_assembly
_atom_site_disorder_group
As1 As 0.67157(3) 0.77861(3) 0.64354(3) 0.03804(8) Uani 1 1 d . . .
C1 C 0.8833(3) 0.7449(2) 0.6833(2) 0.0360(4) Uani 1 1 d . . .
C2 C 0.9510(3) 0.7364(3) 0.5890(2) 0.0379(4) Uani 1 1 d . . .
C3 C 1.0988(3) 0.7083(3) 0.6097(3) 0.0460(5) Uani 1 1 d . . .
C4 C 1.1760(3) 0.6848(3) 0.7291(3) 0.0521(6) Uani 1 1 d . . .
C5 C 1.1128(3) 0.6926(3) 0.8243(3) 0.0512(6) Uani 1 1 d . . .
C6 C 0.9667(3) 0.7224(3) 0.8014(3) 0.0435(5) Uani 1 1 d . . .
C7 C 1.1744(4) 0.7009(4) 0.5110(4) 0.0662(8) Uani 1 1 d . . .
C8 C 0.6469(3) 0.7708(3) 0.8076(3) 0.0380(4) Uani 1 1 d . . .
C9 C 0.5890(3) 0.6261(3) 0.7935(3) 0.0484(6) Uani 1 1 d . . .
C10 C 0.5629(4) 0.6124(3) 0.9032(3) 0.0570(7) Uani 1 1 d . . .
C11 C 0.5901(4) 0.7419(4) 1.0254(3) 0.0547(6) Uani 1 1 d . . .
C12 C 0.6459(4) 0.8858(3) 1.0392(3) 0.0598(7) Uani 1 1 d . . .
C13 C 0.6741(3) 0.8999(3) 0.9306(3) 0.0504(6) Uani 1 1 d . . .
C14 C 0.7384(3) 1.0028(3) 0.7171(2) 0.0379(4) Uani 1 1 d . . .
C15 C 0.6174(3) 1.0706(3) 0.6875(3) 0.0476(5) Uani 1 1 d . . .
C16 C 0.6551(4) 1.2278(4) 0.7334(4) 0.0566(7) Uani 1 1 d . . .
C17 C 0.8137(4) 1.3190(3) 0.8087(3) 0.0554(7) Uani 1 1 d . . .
C18 C 0.9362(4) 1.2535(3) 0.8393(3) 0.0536(6) Uani 1 1 d . . .
C19 C 0.8979(3) 1.0953(3) 0.7931(3) 0.0449(5) Uani 1 1 d . . .
H4 H 1.2733 0.6631 0.7450 0.063 Uiso 1 1 calc R . .
H5 H 1.1680 0.6780 0.9038 0.061 Uiso 1 1 calc R . .
H6 H 0.9241 0.7273 0.8657 0.052 Uiso 1 1 calc R . .
H7A H 1.1010 0.6230 0.4142 0.099 Uiso 1 1 calc R . .
H7B H 1.2726 0.6755 0.5431 0.099 Uiso 1 1 calc R . .
H7C H 1.1979 0.7993 0.5124 0.099 Uiso 1 1 calc R . .
H9 H 0.5677 0.5378 0.7101 0.058 Uiso 1 1 calc R . .
H10 H 0.5267 0.5149 0.8940 0.068 Uiso 1 1 calc R . .
H11 H 0.5708 0.7323 1.0981 0.066 Uiso 1 1 calc R . .
H12 H 0.6649 0.9739 1.1218 0.072 Uiso 1 1 calc R . .
H13 H 0.7117 0.9977 0.9408 0.060 Uiso 1 1 calc R . .
H15 H 0.5098 1.0096 0.6361 0.057 Uiso 1 1 calc R . .
H16 H 0.5729 1.2721 0.7133 0.068 Uiso 1 1 calc R . .
H17 H 0.8388 1.4248 0.8391 0.066 Uiso 1 1 calc R . .
H18 H 1.0436 1.3151 0.8907 0.064 Uiso 1 1 calc R . .
H19 H 0.9802 1.0513 0.8133 0.054 Uiso 1 1 calc R . .
I1 I 0.82893(2) 0.77131(2) 0.408364(19) 0.05512(8) Uani 1 1 d . . .

loop_
_atom_site_aniso_label
_atom_site_aniso_U_11
_atom_site_aniso_U_22
_atom_site_aniso_U_33
_atom_site_aniso_U_23
_atom_site_aniso_U_13
_atom_site_aniso_U_12
As1 0.03620(13) 0.03978(13) 0.04069(13) 0.01946(10) 0.01850(10) 0.01341(9)
C1 0.0365(10) 0.0337(10) 0.0372(10) 0.0156(8) 0.0162(9) 0.0126(8)
C2 0.0387(11) 0.0364(10) 0.0356(10) 0.0150(8) 0.0160(9) 0.0104(8)
C3 0.0406(12) 0.0432(12) 0.0474(13) 0.0130(10) 0.0222(11) 0.0104(9)
C4 0.0390(12) 0.0534(14) 0.0597(16) 0.0219(12) 0.0205(12) 0.0206(11)
C5 0.0479(13) 0.0575(15) 0.0488(14) 0.0276(12) 0.0169(11) 0.0235(12)
C6 0.0471(13) 0.0473(12) 0.0410(12) 0.0231(10) 0.0209(10) 0.0184(10)
C7 0.0527(16) 0.080(2) 0.071(2) 0.0275(16) 0.0402(16) 0.0201(15)
C8 0.0366(10) 0.0391(11) 0.0457(12) 0.0228(9) 0.0214(9) 0.0145(8)
C9 0.0571(15) 0.0376(11) 0.0544(14) 0.0224(10) 0.0277(12) 0.0148(10)
C10 0.0677(18) 0.0499(14) 0.0671(18) 0.0381(13) 0.0332(15) 0.0161(13)
C11 0.0583(16) 0.0668(17) 0.0554(15) 0.0401(14) 0.0292(13) 0.0201(13)
C12 0.079(2) 0.0521(15) 0.0511(15) 0.0218(12) 0.0357(15) 0.0175(14)
C13 0.0628(16) 0.0401(12) 0.0489(14) 0.0195(10) 0.0291(13) 0.0098(11)
C14 0.0443(11) 0.0412(11) 0.0392(11) 0.0244(9) 0.0221(9) 0.0182(9)
C15 0.0454(13) 0.0529(14) 0.0534(14) 0.0307(12) 0.0227(11) 0.0220(11)
C16 0.0703(18) 0.0570(15) 0.0649(17) 0.0391(14) 0.0355(15) 0.0378(14)
C17 0.082(2) 0.0423(13) 0.0562(15) 0.0288(12) 0.0377(15) 0.0233(13)
C18 0.0599(16) 0.0469(14) 0.0480(14) 0.0206(11) 0.0228(13) 0.0073(12)
C19 0.0435(12) 0.0468(12) 0.0468(13) 0.0238(10) 0.0196(10) 0.0170(10)
I1 0.05604(12) 0.07209(14) 0.04570(11) 0.03410(9) 0.02452(9) 0.01892(9)

loop_
_atom_type_symbol
_atom_type_description
_atom_type_scat_dispersion_real
_atom_type_scat_dispersion_imag
_atom_type_scat_source
C C 0.0033 0.0016 'International Tables Vol C Tables 4.2.6.8 and 6.1.1.4'
H H 0.0000 0.0000 'International Tables Vol C Tables 4.2.6.8 and 6.1.1.4'
As As 0.0499 2.0058 'International Tables Vol C Tables 4.2.6.8 and 6.1.1.4'
I I -0.4742 1.8119 'International Tables Vol C Tables 4.2.6.8 and 6.1.1.4'

loop_
_geom_angle_atom_site_label_1
_geom_angle_atom_site_label_2
_geom_angle_atom_site_label_3
_geom_angle
_geom_angle_site_symmetry_1
_geom_angle_site_symmetry_3
_geom_angle_publ_flag
C1 C2 C3 122.8(2) . . ?
C1 C2 I1 119.36(16) . . ?
C2 C1 As1 120.44(17) . . ?
C2 C3 C7 123.6(3) . . ?
C3 C2 I1 117.80(18) . . ?
C4 C3 C2 116.6(2) . . ?
C4 C3 C7 119.8(3) . . ?
C4 C5 C6 119.9(3) . . ?
C5 C4 C3 122.1(2) . . ?
C5 C6 C1 120.6(2) . . ?
C6 C1 As1 121.47(18) . . ?
C6 C1 C2 118.0(2) . . ?
C8 As1 C1 99.49(9) . . ?
C8 C13 C12 120.7(2) . . ?
C9 C8 As1 117.28(18) . . ?
C10 C9 C8 120.3(2) . . ?
C11 C10 C9 120.5(2) . . ?
C11 C12 C13 120.2(3) . . ?
C12 C11 C10 119.5(3) . . ?
C13 C8 As1 123.75(18) . . ?
C13 C8 C9 118.8(2) . . ?
C14 As1 C1 99.34(9) . . ?
C14 As1 C8 99.19(9) . . ?
C14 C19 C18 120.6(2) . . ?
C15 C14 As1 117.31(18) . . ?
C16 C15 C14 120.7(3) . . ?
C16 C17 C18 120.0(3) . . ?
C17 C16 C15 120.2(3) . . ?
C17 C18 C19 119.7(3) . . ?
C19 C14 As1 123.83(18) . . ?
C19 C14 C15 118.8(2) . . ?

loop_
_geom_bond_atom_site_label_1
_geom_bond_atom_site_label_2
_geom_bond_distance
_geom_bond_site_symmetry_2
_geom_bond_publ_flag
As1 C1 1.965(2) . ?
As1 C8 1.962(2) . ?
As1 C14 1.956(2) . ?
C1 C6 1.390(3) . ?
C2 C1 1.396(3) . ?
C2 C3 1.397(3) . ?
C3 C4 1.394(4) . ?
C3 C7 1.498(4) . ?
C5 C4 1.377(4) . ?
C5 C6 1.385(4) . ?
C8 C9 1.386(3) . ?
C8 C13 1.377(3) . ?
C10 C9 1.387(4) . ?
C11 C10 1.375(4) . ?
C11 C12 1.375(4) . ?
C13 C12 1.386(4) . ?
C14 C15 1.388(3) . ?
C14 C19 1.385(3) . ?
C15 C16 1.381(4) . ?
C16 C17 1.374(5) . ?
C18 C17 1.384(4) . ?
C19 C18 1.389(4) . ?
I1 C2 2.115(2) . ?

loop_
_cod_related_entry_id
_cod_related_entry_database
_cod_related_entry_code
1 ChemSpider 21144519
